data_7121316
loop_
_publ_author_name
'Jiang, He'
'Jia, Linlin'
'Li, Yuanyuan'
'Liu, Sirui'
'Chen, Runfeng'
'Jin, Lu'
'Jin, Jibiao'
'Zheng, Chao'
'Fan, Quli'
'Huang, Wei'

_publ_section_title
;
 Selenide-containing organic resonance molecules as turn-on fluorescent
 probes for the selective detection of hypochlorous acid.
;
_journal_issue 23
_journal_name_full 'Chemical communications (Cambridge, England)'
_journal_page_first 2926
_journal_page_last 2929
_journal_paper_doi 10.1039/c8cc01267a
_journal_volume 54
_journal_year 2018
_chemical_formula_sum 'C30 H25 N2 P Se'
_chemical_formula_weight 523.45
_space_group_IT_number 14
_space_group_name_Hall '-P 2yn'
_space_group_name_H-M_alt 'P 1 21/n 1'
_symmetry_cell_setting monoclinic
_symmetry_space_group_name_Hall '-P 2yn'
_symmetry_space_group_name_H-M 'P 1 21/n 1'
_atom_sites_solution_hydrogens geom
_atom_sites_solution_primary direct
_atom_sites_solution_secondary difmap
_audit_creation_method SHELXL-97
_audit_update_record
;
2017-12-27 deposited with the CCDC.
2018-02-22 downloaded from the CCDC.
;
_cell_angle_alpha 90.00
_cell_angle_beta 103.247(6)
_cell_angle_gamma 90.00
_cell_formula_units_Z 4
_cell_length_a 11.612(3)
_cell_length_b 17.433(5)
_cell_length_c 12.594(3)
_cell_measurement_reflns_used 9797
_cell_measurement_temperature 293(2)
_cell_measurement_theta_max 0.857
_cell_measurement_theta_min 0.831
_cell_volume 2481.6(11)
_computing_structure_refinement 'SHELXL-97 (Sheldrick, 1997)'
_computing_structure_solution 'SHELXS-97 (Sheldrick, 1990)'
_diffrn_ambient_temperature 293(2)
_diffrn_measured_fraction_theta_full 0.992
_diffrn_measured_fraction_theta_max 0.992
_diffrn_measurement_device_type 'Bruker SMART APEX CCD'
_diffrn_radiation_monochromator graphite
_diffrn_radiation_source 'fine-focus sealed tube'
_diffrn_radiation_type MoK\a
_diffrn_radiation_wavelength 0.71073
_diffrn_reflns_av_R_equivalents 0.0303
_diffrn_reflns_av_sigmaI/netI 0.0344
_diffrn_reflns_limit_h_max 17
_diffrn_reflns_limit_h_min -18
_diffrn_reflns_limit_k_max 24
_diffrn_reflns_limit_k_min -27
_diffrn_reflns_limit_l_max 19
_diffrn_reflns_limit_l_min -11
_diffrn_reflns_number 30981
_diffrn_reflns_theta_full 33.67
_diffrn_reflns_theta_max 33.67
_diffrn_reflns_theta_min 2.03
_exptl_absorpt_coefficient_mu 1.599
_exptl_absorpt_correction_T_max 0.8565
_exptl_absorpt_correction_T_min 0.8313
_exptl_crystal_density_diffrn 1.401
_exptl_crystal_density_method 'not measured'
_exptl_crystal_description block
_exptl_crystal_F_000 1072
_exptl_crystal_size_max 0.12
_exptl_crystal_size_mid 0.11
_exptl_crystal_size_min 0.10
_refine_diff_density_max 0.357
_refine_diff_density_min -0.668
_refine_diff_density_rms 0.061
_refine_ls_extinction_method none
_refine_ls_goodness_of_fit_ref 1.020
_refine_ls_hydrogen_treatment mixed
_refine_ls_matrix_type full
_refine_ls_number_parameters 307
_refine_ls_number_reflns 9797
_refine_ls_number_restraints 0
_refine_ls_restrained_S_all 1.020
_refine_ls_R_factor_all 0.0674
_refine_ls_R_factor_gt 0.0385
_refine_ls_shift/su_max 0.002
_refine_ls_shift/su_mean 0.000
_refine_ls_structure_factor_coef Fsqd
_refine_ls_weighting_details 'calc w=1/[\s^2^(Fo^2^)+(0.0460P)^2^+0.7614P] where P=(Fo^2^+2Fc^2^)/3'
_refine_ls_weighting_scheme calc
_refine_ls_wR_factor_gt 0.0903
_refine_ls_wR_factor_ref 0.1041
_reflns_number_gt 6889
_reflns_number_total 9797
_reflns_threshold_expression >2sigma(I)
_cod_data_source_file c8cc01267a2.cif
_cod_data_source_block 1_CCDC1
_cod_depositor_comments 'Adding full bibliography for 7121315--7121317.cif.'
_cod_original_cell_volume 2481.5(11)
_cod_original_sg_symbol_H-M 'P 21/n '
_cod_database_code 7121316

loop_
_symmetry_equiv_pos_as_xyz
'x, y, z'
'-x+1/2, y+1/2, -z+1/2'
'-x, -y, -z'
'x-1/2, -y-1/2, z-1/2'

loop_
_atom_site_label
_atom_site_type_symbol
_atom_site_fract_x
_atom_site_fract_y
_atom_site_fract_z
_atom_site_U_iso_or_equiv
_atom_site_adp_type
_atom_site_occupancy
_atom_site_symmetry_multiplicity
_atom_site_calc_flag
_atom_site_refinement_flags
C1 C 0.78643(13) 0.66130(8) 1.01733(12) 0.0303(3) Uani 1 1 d .
C2 C 0.68126(16) 0.63711(12) 0.95003(17) 0.0487(4) Uani 1 1 d .
H2 H 0.6682 0.6437 0.8749 0.058 Uiso 1 1 calc R
C3 C 0.59576(19) 0.60322(14) 0.9947(2) 0.0642(6) Uani 1 1 d .
H3 H 0.5256 0.5860 0.9495 0.077 Uiso 1 1 calc R
C4 C 0.6142(2) 0.59481(12) 1.1065(2) 0.0597(6) Uani 1 1 d .
H4 H 0.5565 0.5720 1.1365 0.072 Uiso 1 1 calc R
C5 C 0.7170(2) 0.62010(12) 1.17258(18) 0.0558(5) Uani 1 1 d .
H5 H 0.7285 0.6154 1.2478 0.067 Uiso 1 1 calc R
C6 C 0.80433(17) 0.65269(10) 1.12881(14) 0.0433(4) Uani 1 1 d .
H6 H 0.8750 0.6688 1.1744 0.052 Uiso 1 1 calc R
C7 C 0.93128(13) 0.63713(8) 0.91008(11) 0.0275(3) Uani 1 1 d .
C8 C 0.87995(15) 0.62194(9) 0.80141(13) 0.0362(3) Uani 1 1 d .
H8 H 0.8129 0.6487 0.7657 0.043 Uiso 1 1 calc R
C9 C 0.92913(18) 0.56685(11) 0.74666(14) 0.0468(4) Uani 1 1 d .
H9 H 0.8942 0.5558 0.6742 0.056 Uiso 1 1 calc R
C10 C 1.02913(19) 0.52830(10) 0.79843(16) 0.0483(4) Uani 1 1 d .
H10 H 1.0624 0.4917 0.7608 0.058 Uiso 1 1 calc R
C11 C 1.08041(17) 0.54364(10) 0.90618(16) 0.0456(4) Uani 1 1 d .
H11 H 1.1486 0.5177 0.9409 0.055 Uiso 1 1 calc R
C12 C 1.03070(15) 0.59754(9) 0.96286(13) 0.0365(3) Uani 1 1 d .
H12 H 1.0642 0.6070 1.0361 0.044 Uiso 1 1 calc R
C13 C 0.95304(13) 0.85411(8) 0.83946(12) 0.0292(3) Uani 1 1 d .
C14 C 0.95107(16) 0.93192(10) 0.85812(14) 0.0405(3) Uani 1 1 d .
H14 H 0.9942 0.9524 0.9234 0.049 Uiso 1 1 calc R
C15 C 0.88475(18) 0.97931(11) 0.77938(18) 0.0521(5) Uani 1 1 d .
H15 H 0.8825 1.0318 0.7921 0.063 Uiso 1 1 calc R
C16 C 0.82211(17) 0.94925(12) 0.68238(17) 0.0518(5) Uani 1 1 d .
H16 H 0.7763 0.9813 0.6303 0.062 Uiso 1 1 calc R
C17 C 0.82696(16) 0.87246(12) 0.66232(14) 0.0468(4) Uani 1 1 d .
H17 H 0.7863 0.8524 0.5958 0.056 Uiso 1 1 calc R
C18 C 0.89240(15) 0.82448(10) 0.74105(13) 0.0377(3) Uani 1 1 d .
H18 H 0.8955 0.7722 0.7275 0.045 Uiso 1 1 calc R
C19 C 1.13948(13) 0.79089(9) 0.92432(12) 0.0306(3) Uani 1 1 d .
C20 C 1.16788(17) 0.73479(10) 0.85751(15) 0.0413(4) Uani 1 1 d .
H20 H 1.1086 0.7053 0.8140 0.050 Uiso 1 1 calc R
C21 C 1.28522(19) 0.72265(12) 0.85555(19) 0.0549(5) Uani 1 1 d .
H21 H 1.3046 0.6847 0.8107 0.066 Uiso 1 1 calc R
C22 C 1.37296(19) 0.76600(14) 0.9191(2) 0.0588(5) Uani 1 1 d .
H22 H 1.4516 0.7572 0.9178 0.071 Uiso 1 1 calc R
C23 C 1.34483(16) 0.82217(14) 0.98430(18) 0.0573(5) Uani 1 1 d .
H23 H 1.4045 0.8517 1.0273 0.069 Uiso 1 1 calc R
C24 C 1.22786(15) 0.83546(11) 0.98678(15) 0.0445(4) Uani 1 1 d .
H24 H 1.2089 0.8743 1.0304 0.053 Uiso 1 1 calc R
C25 C 0.83748(13) 0.83721(8) 1.02897(12) 0.0293(3) Uani 1 1 d .
C26 C 0.73334(14) 0.83947(10) 0.94834(14) 0.0387(3) Uani 1 1 d .
H26 H 0.7211 0.8046 0.8909 0.046 Uiso 1 1 calc R
C27 C 0.64793(17) 0.89370(12) 0.95370(19) 0.0540(5) Uani 1 1 d .
H27 H 0.5780 0.8952 0.9001 0.065 Uiso 1 1 calc R
C28 C 0.6663(2) 0.94515(13) 1.0378(2) 0.0685(7) Uani 1 1 d .
H28 H 0.6091 0.9819 1.0406 0.082 Uiso 1 1 calc R
C29 C 0.7685(2) 0.94305(13) 1.1181(2) 0.0672(6) Uani 1 1 d .
H29 H 0.7800 0.9780 1.1753 0.081 Uiso 1 1 calc R
C30 C 0.85413(17) 0.88913(10) 1.11399(15) 0.0443(4) Uani 1 1 d .
H30 H 0.9233 0.8877 1.1686 0.053 Uiso 1 1 calc R
N1 N 0.87663(10) 0.69320(6) 0.96738(9) 0.0269(2) Uani 1 1 d .
N2 N 1.01731(10) 0.80477(7) 0.92514(10) 0.0287(2) Uani 1 1 d .
P1 P 0.95427(3) 0.77080(2) 1.02134(3) 0.02491(7) Uani 1 1 d .
Se1 Se 1.079179(15) 0.757006(11) 1.169572(13) 0.04175(6) Uani 1 1 d .

loop_
_atom_site_aniso_label
_atom_site_aniso_U_11
_atom_site_aniso_U_22
_atom_site_aniso_U_33
_atom_site_aniso_U_23
_atom_site_aniso_U_13
_atom_site_aniso_U_12
C1 0.0301(7) 0.0246(6) 0.0390(7) -0.0001(5) 0.0140(6) 0.0011(5)
C2 0.0354(9) 0.0579(11) 0.0522(10) 0.0033(8) 0.0087(7) -0.0105(8)
C3 0.0352(10) 0.0666(14) 0.0926(17) 0.0018(12) 0.0184(10) -0.0140(9)
C4 0.0566(12) 0.0480(11) 0.0898(16) 0.0035(10) 0.0484(12) -0.0037(9)
C5 0.0744(14) 0.0484(10) 0.0577(11) -0.0016(9) 0.0422(11) -0.0109(10)
C6 0.0508(10) 0.0437(9) 0.0405(9) -0.0017(7) 0.0206(7) -0.0091(8)
C7 0.0313(7) 0.0237(6) 0.0289(6) -0.0015(5) 0.0099(5) -0.0025(5)
C8 0.0415(8) 0.0327(7) 0.0322(7) -0.0041(6) 0.0039(6) 0.0008(6)
C9 0.0622(12) 0.0430(9) 0.0348(8) -0.0106(7) 0.0105(8) 0.0024(8)
C10 0.0632(12) 0.0369(9) 0.0500(10) -0.0069(7) 0.0236(9) 0.0089(8)
C11 0.0471(10) 0.0388(9) 0.0520(10) 0.0008(7) 0.0137(8) 0.0136(7)
C12 0.0403(8) 0.0346(8) 0.0339(7) -0.0005(6) 0.0072(6) 0.0056(6)
C13 0.0272(6) 0.0302(7) 0.0308(7) 0.0020(5) 0.0081(5) -0.0030(5)
C14 0.0462(9) 0.0321(8) 0.0418(8) -0.0015(6) 0.0068(7) -0.0022(7)
C15 0.0550(11) 0.0319(9) 0.0671(13) 0.0063(8) 0.0092(9) 0.0048(8)
C16 0.0418(10) 0.0519(11) 0.0567(11) 0.0198(9) 0.0010(8) 0.0039(8)
C17 0.0392(9) 0.0578(11) 0.0377(8) 0.0054(7) -0.0030(7) -0.0069(8)
C18 0.0388(8) 0.0355(8) 0.0362(8) 0.0001(6) 0.0032(6) -0.0057(6)
C19 0.0285(6) 0.0330(7) 0.0316(7) 0.0023(5) 0.0100(5) 0.0000(5)
C20 0.0433(9) 0.0393(9) 0.0460(9) -0.0039(7) 0.0197(7) -0.0013(7)
C21 0.0528(11) 0.0487(11) 0.0728(14) -0.0019(9) 0.0341(10) 0.0090(9)
C22 0.0346(9) 0.0732(14) 0.0737(15) 0.0093(11) 0.0228(9) 0.0091(9)
C23 0.0292(8) 0.0785(15) 0.0637(12) -0.0078(11) 0.0098(8) -0.0093(9)
C24 0.0329(8) 0.0538(10) 0.0482(9) -0.0115(8) 0.0124(7) -0.0080(7)
C25 0.0302(7) 0.0276(6) 0.0328(7) -0.0013(5) 0.0130(5) -0.0008(5)
C26 0.0316(7) 0.0393(8) 0.0441(9) 0.0014(6) 0.0065(6) 0.0026(6)
C27 0.0367(9) 0.0526(11) 0.0729(13) 0.0137(10) 0.0131(9) 0.0107(8)
C28 0.0606(14) 0.0501(12) 0.1019(19) 0.0007(12) 0.0332(13) 0.0224(10)
C29 0.0754(16) 0.0508(12) 0.0818(16) -0.0246(11) 0.0309(13) 0.0107(11)
C30 0.0475(10) 0.0396(9) 0.0476(9) -0.0135(7) 0.0146(7) -0.0009(7)
N1 0.0277(5) 0.0261(5) 0.0281(5) -0.0035(4) 0.0091(4) -0.0029(4)
N2 0.0248(5) 0.0327(6) 0.0295(6) 0.0030(4) 0.0080(4) -0.0005(4)
P1 0.02452(15) 0.02701(16) 0.02287(15) -0.00213(11) 0.00477(11) -0.00111(12)
Se1 0.03584(9) 0.05564(12) 0.02867(8) 0.00119(6) -0.00316(6) -0.00226(7)

loop_
_atom_type_symbol
_atom_type_description
_atom_type_scat_dispersion_real
_atom_type_scat_dispersion_imag
_atom_type_scat_source
C C 0.0033 0.0016 'International Tables Vol C Tables 4.2.6.8 and 6.1.1.4'
H H 0.0000 0.0000 'International Tables Vol C Tables 4.2.6.8 and 6.1.1.4'
N N 0.0061 0.0033 'International Tables Vol C Tables 4.2.6.8 and 6.1.1.4'
P P 0.1023 0.0942 'International Tables Vol C Tables 4.2.6.8 and 6.1.1.4'
Se Se -0.0929 2.2259 'International Tables Vol C Tables 4.2.6.8 and 6.1.1.4'

loop_
_geom_angle_atom_site_label_1
_geom_angle_atom_site_label_2
_geom_angle_atom_site_label_3
_geom_angle
C6 C1 C2 119.77(15)
C6 C1 N1 121.85(14)
C2 C1 N1 118.36(14)
C3 C2 C1 119.79(19)
C3 C2 H2 120.1
C1 C2 H2 120.1
C2 C3 C4 120.2(2)
C2 C3 H3 119.9
C4 C3 H3 119.9
C5 C4 C3 119.80(18)
C5 C4 H4 120.1
C3 C4 H4 120.1
C4 C5 C6 120.6(2)
C4 C5 H5 119.7
C6 C5 H5 119.7
C1 C6 C5 119.82(18)
C1 C6 H6 120.1
C5 C6 H6 120.1
C12 C7 C8 120.22(14)
C12 C7 N1 120.86(13)
C8 C7 N1 118.89(13)
C9 C8 C7 119.49(16)
C9 C8 H8 120.3
C7 C8 H8 120.3
C10 C9 C8 120.41(16)
C10 C9 H9 119.8
C8 C9 H9 119.8
C9 C10 C11 120.09(16)
C9 C10 H10 120.0
C11 C10 H10 120.0
C10 C11 C12 120.18(17)
C10 C11 H11 119.9
C12 C11 H11 119.9
C7 C12 C11 119.58(15)
C7 C12 H12 120.2
C11 C12 H12 120.2
C18 C13 C14 119.84(15)
C18 C13 N2 121.19(14)
C14 C13 N2 118.96(14)
C13 C14 C15 119.65(17)
C13 C14 H14 120.2
C15 C14 H14 120.2
C16 C15 C14 120.28(18)
C16 C15 H15 119.9
C14 C15 H15 119.9
C17 C16 C15 120.15(17)
C17 C16 H16 119.9
C15 C16 H16 119.9
C16 C17 C18 119.94(17)
C16 C17 H17 120.0
C18 C17 H17 120.0
C13 C18 C17 120.09(16)
C13 C18 H18 120.0
C17 C18 H18 120.0
C20 C19 C24 119.77(15)
C20 C19 N2 119.80(14)
C24 C19 N2 120.38(14)
C19 C20 C21 119.56(18)
C19 C20 H20 120.2
C21 C20 H20 120.2
C22 C21 C20 120.57(19)
C22 C21 H21 119.7
C20 C21 H21 119.7
C23 C22 C21 119.93(19)
C23 C22 H22 120.0
C21 C22 H22 120.0
C22 C23 C24 120.30(19)
C22 C23 H23 119.9
C24 C23 H23 119.9
C19 C24 C23 119.85(17)
C19 C24 H24 120.1
C23 C24 H24 120.1
C30 C25 C26 119.44(15)
C30 C25 P1 119.27(12)
C26 C25 P1 121.23(12)
C27 C26 C25 119.81(17)
C27 C26 H26 120.1
C25 C26 H26 120.1
C28 C27 C26 120.0(2)
C28 C27 H27 120.0
C26 C27 H27 120.0
C27 C28 C29 120.58(19)
C27 C28 H28 119.7
C29 C28 H28 119.7
C28 C29 C30 120.0(2)
C28 C29 H29 120.0
C30 C29 H29 120.0
C29 C30 C25 120.14(19)
C29 C30 H30 119.9
C25 C30 H30 119.9
C7 N1 C1 113.61(11)
C7 N1 P1 119.35(9)
C1 N1 P1 120.47(9)
C19 N2 C13 115.77(11)
C19 N2 P1 122.97(10)
C13 N2 P1 121.18(9)
N2 P1 N1 106.09(6)
N2 P1 C25 105.82(7)
N1 P1 C25 101.43(7)
N2 P1 Se1 111.05(5)
N1 P1 Se1 117.69(5)
C25 P1 Se1 113.65(5)

loop_
_geom_bond_atom_site_label_1
_geom_bond_atom_site_label_2
_geom_bond_distance
C1 C6 1.379(2)
C1 C2 1.383(2)
C1 N1 1.4505(18)
C2 C3 1.381(3)
C2 H2 0.9300
C3 C4 1.382(4)
C3 H3 0.9300
C4 C5 1.363(3)
C4 H4 0.9300
C5 C6 1.382(2)
C5 H5 0.9300
C6 H6 0.9300
C7 C12 1.378(2)
C7 C8 1.387(2)
C7 N1 1.4453(17)
C8 C9 1.380(2)
C8 H8 0.9300
C9 C10 1.370(3)
C9 H9 0.9300
C10 C11 1.377(3)
C10 H10 0.9300
C11 C12 1.384(2)
C11 H11 0.9300
C12 H12 0.9300
C13 C18 1.378(2)
C13 C14 1.378(2)
C13 N2 1.4465(19)
C14 C15 1.382(3)
C14 H14 0.9300
C15 C16 1.374(3)
C15 H15 0.9300
C16 C17 1.366(3)
C16 H16 0.9300
C17 C18 1.384(2)
C17 H17 0.9300
C18 H18 0.9300
C19 C20 1.378(2)
C19 C24 1.380(2)
C19 N2 1.4416(19)
C20 C21 1.385(3)
C20 H20 0.9300
C21 C22 1.369(3)
C21 H21 0.9300
C22 C23 1.365(3)
C22 H22 0.9300
C23 C24 1.385(3)
C23 H23 0.9300
C24 H24 0.9300
C25 C30 1.381(2)
C25 C26 1.390(2)
C25 P1 1.8023(15)
C26 C27 1.383(3)
C26 H26 0.9300
C27 C28 1.367(3)
C27 H27 0.9300
C28 C29 1.372(4)
C28 H28 0.9300
C29 C30 1.378(3)
C29 H29 0.9300
C30 H30 0.9300
N1 P1 1.6805(12)
N2 P1 1.6614(12)
P1 Se1 2.0989(5)
